data_4102835
loop_
_publ_author_name
'K. C. Nicolaou'
'Jianhua Wang'
'Yefeng Tang'
'Lorenzo Botta'

_publ_section_title
;
 Total Synthesis of Sporolide B and 9-epi-Sporolide B
;
_journal_name_full 'Journal of the American Chemical Society'
_journal_page_first 11350
_journal_page_last 11363
_journal_paper_doi 10.1021/ja1048994
_journal_volume 132
_journal_year 2010
_chemical_formula_sum 'C32 H32 O8'
_chemical_formula_weight 544.58
_chemical_name_systematic
; 
 ? 
;
_space_group_IT_number 2
_symmetry_cell_setting triclinic
_symmetry_space_group_name_Hall '-P 1'
_symmetry_space_group_name_H-M 'P -1'
_atom_sites_solution_hydrogens geom
_atom_sites_solution_primary direct
_atom_sites_solution_secondary difmap
_audit_creation_method SHELXL-97
_cell_angle_alpha 105.62(3)
_cell_angle_beta 91.61(3)
_cell_angle_gamma 108.26(3)
_cell_formula_units_Z 2
_cell_length_a 8.0648(16)
_cell_length_b 10.074(2)
_cell_length_c 18.524(4)
_cell_measurement_reflns_used 4630
_cell_measurement_temperature 296(2)
_cell_measurement_theta_max 27.98
_cell_measurement_theta_min 2.23
_cell_volume 1366.0(6)
_computing_cell_refinement 'Bruker SMART'
_computing_data_collection 'Bruker SMART'
_computing_data_reduction 'Bruker SAINT+'
_computing_molecular_graphics 'Bruker SHELXTL'
_computing_publication_material 'Bruker SHELXTL'
_computing_structure_refinement 'SHELXL-97 (Sheldrick, 1997)'
_computing_structure_solution 'SHELXS-97 (Sheldrick, 1997)'
_diffrn_ambient_temperature 296(2)
_diffrn_measured_fraction_theta_full 0.995
_diffrn_measured_fraction_theta_max 0.995
_diffrn_measurement_device_type 'CCD area detector'
_diffrn_measurement_method 'phi and omega scans'
_diffrn_radiation_monochromator graphite
_diffrn_radiation_source 'fine-focus sealed tube'
_diffrn_radiation_type MoK\a
_diffrn_radiation_wavelength 0.71073
_diffrn_reflns_av_R_equivalents 0.0203
_diffrn_reflns_av_sigmaI/netI 0.0320
_diffrn_reflns_limit_h_max 9
_diffrn_reflns_limit_h_min -9
_diffrn_reflns_limit_k_max 11
_diffrn_reflns_limit_k_min -11
_diffrn_reflns_limit_l_max 22
_diffrn_reflns_limit_l_min -21
_diffrn_reflns_number 10048
_diffrn_reflns_theta_full 25.00
_diffrn_reflns_theta_max 25.00
_diffrn_reflns_theta_min 2.19
_diffrn_standards_decay_% 1
_exptl_absorpt_coefficient_mu 0.095
_exptl_absorpt_correction_T_max 0.9841
_exptl_absorpt_correction_T_min 0.9712
_exptl_absorpt_correction_type multi-scan
_exptl_absorpt_process_details 'SADABS (Sheldrick, 1999)'
_exptl_crystal_colour Colorless
_exptl_crystal_density_diffrn 1.324
_exptl_crystal_density_meas ?
_exptl_crystal_density_method 'not measured'
_exptl_crystal_description Parallalepiped
_exptl_crystal_F_000 576
_exptl_crystal_size_max 0.31
_exptl_crystal_size_mid 0.23
_exptl_crystal_size_min 0.17
_refine_diff_density_max 0.389
_refine_diff_density_min -0.249
_refine_diff_density_rms 0.038
_refine_ls_extinction_method none
_refine_ls_goodness_of_fit_ref 1.070
_refine_ls_hydrogen_treatment constr
_refine_ls_matrix_type full
_refine_ls_number_parameters 365
_refine_ls_number_reflns 4793
_refine_ls_number_restraints 0
_refine_ls_restrained_S_all 1.070
_refine_ls_R_factor_all 0.0746
_refine_ls_R_factor_gt 0.0562
_refine_ls_shift/su_max 0.021
_refine_ls_shift/su_mean 0.001
_refine_ls_structure_factor_coef Fsqd
_refine_ls_weighting_details 'calc w=1/[\s^2^(Fo^2^)+(0.0600P)^2^+0.5000P] where P=(Fo^2^+2Fc^2^)/3'
_refine_ls_weighting_scheme calc
_refine_ls_wR_factor_gt 0.1315
_refine_ls_wR_factor_ref 0.1417
_reflns_number_gt 3606
_reflns_number_total 4793
_reflns_threshold_expression >2sigma(I)
_cod_data_source_file ja1048994_si_003.cif
_cod_data_source_block jw1235
_cod_depositor_comments
;
The following automatic conversions were performed:

'_exptl_crystal_density_meas' value 'not measured' was changed to '?'
- the value is perceived as not measured.

Automatic conversion script
Id: cif_fix_values 3008 2015-01-20 13:52:24Z robertas 
;
_cod_original_cell_volume 1366.0(5)
_cod_database_code 4102835

loop_
_symmetry_equiv_pos_as_xyz
'x, y, z'
'-x, -y, -z'

loop_
_atom_site_label
_atom_site_type_symbol
_atom_site_fract_x
_atom_site_fract_y
_atom_site_fract_z
_atom_site_U_iso_or_equiv
_atom_site_adp_type
_atom_site_occupancy
_atom_site_symmetry_multiplicity
_atom_site_calc_flag
_atom_site_refinement_flags
O1 O -0.1174(2) 0.09068(19) 0.58904(10) 0.0574(5) Uani 1 1 d .
O2 O 0.7200(2) 0.4134(2) 0.68011(10) 0.0594(5) Uani 1 1 d .
O3 O 0.7626(2) 0.7764(2) 0.71616(10) 0.0627(5) Uani 1 1 d .
O4 O 0.8802(4) 1.0412(3) 0.81852(14) 0.1221(11) Uani 1 1 d .
O5 O 0.7150(2) 0.95411(19) 0.89879(10) 0.0604(5) Uani 1 1 d .
O6 O 0.2824(2) 0.7186(2) 0.79623(10) 0.0569(5) Uani 1 1 d .
O7 O 0.3939(2) 0.6243(2) 0.98365(9) 0.0613(5) Uani 1 1 d .
O8 O 0.7561(2) 0.6882(2) 0.96470(10) 0.0633(5) Uani 1 1 d .
C1 C 0.3475(3) 0.2670(3) 0.59168(13) 0.0499(6) Uani 1 1 d .
H1 H 0.4285 0.2781 0.5571 0.060 Uiso 1 1 calc R
C2 C 0.1723(4) 0.1935(3) 0.56728(14) 0.0525(6) Uani 1 1 d .
H2 H 0.1332 0.1567 0.5158 0.063 Uiso 1 1 calc R
C3 C 0.0514(3) 0.1735(2) 0.62005(13) 0.0444(6) Uani 1 1 d .
C4 C 0.1047(3) 0.2319(2) 0.69726(13) 0.0407(5) Uani 1 1 d .
H4 H 0.0240 0.2182 0.7318 0.049 Uiso 1 1 calc R
C5 C 0.2825(3) 0.3118(2) 0.72174(12) 0.0388(5) Uani 1 1 d .
C6 C 0.4027(3) 0.3254(2) 0.66944(13) 0.0419(5) Uani 1 1 d .
C7 C 0.5826(3) 0.3936(2) 0.70867(13) 0.0433(6) Uani 1 1 d .
C8 C 0.5734(3) 0.4316(2) 0.79383(13) 0.0404(5) Uani 1 1 d .
C9 C 0.3715(3) 0.3820(2) 0.80339(12) 0.0388(5) Uani 1 1 d .
C10 C 0.3451(3) 0.2654(3) 0.84655(13) 0.0464(6) Uani 1 1 d .
H10A H 0.3555 0.3100 0.9006 0.056 Uiso 1 1 calc R
H10B H 0.2307 0.1901 0.8301 0.056 Uiso 1 1 calc R
C11 C 0.4924(3) 0.2021(3) 0.82633(15) 0.0534(7) Uani 1 1 d .
H11A H 0.4639 0.1326 0.7762 0.064 Uiso 1 1 calc R
H11B H 0.5148 0.1541 0.8626 0.064 Uiso 1 1 calc R
C12 C 0.6509(3) 0.3373(3) 0.82938(14) 0.0492(6) Uani 1 1 d .
H12A H 0.7397 0.3098 0.8006 0.059 Uiso 1 1 calc R
H12B H 0.7032 0.3901 0.8811 0.059 Uiso 1 1 calc R
C13 C 0.6617(3) 0.6001(2) 0.82881(13) 0.0426(6) Uani 1 1 d .
H13 H 0.7856 0.6328 0.8204 0.051 Uiso 1 1 calc R
C14 C 0.5581(3) 0.6817(2) 0.79897(12) 0.0401(5) Uani 1 1 d .
C15 C 0.3858(3) 0.6397(2) 0.80767(12) 0.0402(5) Uani 1 1 d .
C16 C 0.3201(3) 0.5183(2) 0.84683(12) 0.0399(5) Uani 1 1 d .
C17 C 0.4428(3) 0.5935(3) 0.92233(13) 0.0434(6) Uani 1 1 d .
C18 C 0.6413(3) 0.6355(3) 0.91196(14) 0.0458(6) Uani 1 1 d .
C19 C -0.2504(3) 0.0704(3) 0.63809(17) 0.0649(8) Uani 1 1 d .
H19A H -0.2597 0.1634 0.6644 0.078 Uiso 1 1 calc R
H19B H -0.2199 0.0260 0.6740 0.078 Uiso 1 1 calc R
H19C H -0.3610 0.0081 0.6089 0.078 Uiso 1 1 calc R
C20 C 0.6503(3) 0.8097(3) 0.77042(13) 0.0455(6) Uani 1 1 d .
H20 H 0.5600 0.8353 0.7462 0.055 Uiso 1 1 calc R
C21 C 0.6737(5) 0.6994(4) 0.64180(17) 0.0841(10) Uani 1 1 d .
H21A H 0.6105 0.7552 0.6260 0.101 Uiso 1 1 calc R
H21B H 0.5926 0.6062 0.6417 0.101 Uiso 1 1 calc R
H21C H 0.7581 0.6848 0.6077 0.101 Uiso 1 1 calc R
C22 C 0.7647(3) 0.9470(3) 0.83170(15) 0.0548(7) Uani 1 1 d .
C23 C 0.8128(4) 1.0835(3) 0.96117(17) 0.0749(9) Uani 1 1 d .
H23A H 0.7860 1.1681 0.9560 0.090 Uiso 1 1 calc R
H23B H 0.9382 1.1029 0.9603 0.090 Uiso 1 1 calc R
C24 C 0.7618(5) 1.0560(4) 1.03313(19) 0.0975(12) Uani 1 1 d .
H24A H 0.7741 0.9651 1.0348 0.117 Uiso 1 1 calc R
H24B H 0.6417 1.0511 1.0368 0.117 Uiso 1 1 calc R
H24C H 0.8366 1.1340 1.0745 0.117 Uiso 1 1 calc R
C25 C 0.1331(4) 0.6486(4) 0.73765(18) 0.0785(10) Uani 1 1 d .
H25A H 0.0344 0.6783 0.7552 0.094 Uiso 1 1 calc R
H25B H 0.0988 0.5434 0.7273 0.094 Uiso 1 1 calc R
C26 C 0.1765(3) 0.6886(3) 0.66622(15) 0.0515(6) Uani 1 1 d .
C27 C 0.1859(5) 0.5858(4) 0.6040(2) 0.0856(10) Uani 1 1 d .
H27 H 0.1676 0.4914 0.6065 0.103 Uiso 1 1 calc R
C28 C 0.2215(6) 0.6162(7) 0.5375(3) 0.1266(18) Uani 1 1 d .
H28 H 0.2287 0.5433 0.4958 0.152 Uiso 1 1 calc R
C29 C 0.2457(6) 0.7493(10) 0.5322(3) 0.132(2) Uani 1 1 d .
H29 H 0.2695 0.7690 0.4866 0.159 Uiso 1 1 calc R
C30 C 0.2363(5) 0.8572(6) 0.5925(4) 0.1188(18) Uani 1 1 d .
H30 H 0.2530 0.9504 0.5884 0.143 Uiso 1 1 calc R
C31 C 0.2012(4) 0.8268(3) 0.6608(2) 0.0792(10) Uani 1 1 d .
H31 H 0.1946 0.8999 0.7026 0.095 Uiso 1 1 calc R
C32 C 0.1287(3) 0.4812(3) 0.86306(14) 0.0490(6) Uani 1 1 d .
H32A H 0.0520 0.4385 0.8162 0.059 Uiso 1 1 calc R
H32B H 0.1085 0.5688 0.8910 0.059 Uiso 1 1 calc R
H32C H 0.1054 0.4131 0.8921 0.059 Uiso 1 1 calc R

loop_
_atom_site_aniso_label
_atom_site_aniso_U_11
_atom_site_aniso_U_22
_atom_site_aniso_U_33
_atom_site_aniso_U_23
_atom_site_aniso_U_13
_atom_site_aniso_U_12
O1 0.0506(11) 0.0552(11) 0.0459(10) 0.0005(8) -0.0107(8) 0.0032(8)
O2 0.0468(10) 0.0684(12) 0.0578(11) 0.0144(9) 0.0220(9) 0.0144(9)
O3 0.0631(12) 0.0698(12) 0.0491(11) 0.0162(9) 0.0218(9) 0.0135(9)
O4 0.113(2) 0.1022(19) 0.0771(17) 0.0131(14) 0.0148(14) -0.0548(16)
O5 0.0581(11) 0.0523(11) 0.0482(11) 0.0000(9) 0.0050(9) 0.0002(8)
O6 0.0532(11) 0.0722(12) 0.0482(11) 0.0141(9) 0.0046(8) 0.0281(9)
O7 0.0589(11) 0.0793(13) 0.0323(10) 0.0042(9) 0.0049(8) 0.0151(10)
O8 0.0500(11) 0.0698(12) 0.0485(11) 0.0058(9) -0.0132(9) 0.0021(9)
C1 0.0584(16) 0.0490(14) 0.0354(13) 0.0052(11) 0.0128(11) 0.0141(12)
C2 0.0684(18) 0.0481(14) 0.0319(13) 0.0019(11) -0.0009(12) 0.0159(13)
C3 0.0489(14) 0.0354(12) 0.0395(14) 0.0031(10) -0.0044(11) 0.0086(10)
C4 0.0384(12) 0.0389(12) 0.0356(13) 0.0048(10) 0.0026(10) 0.0057(10)
C5 0.0413(13) 0.0349(12) 0.0350(12) 0.0075(10) 0.0043(10) 0.0079(10)
C6 0.0461(13) 0.0373(12) 0.0365(13) 0.0068(10) 0.0077(10) 0.0091(10)
C7 0.0410(13) 0.0399(12) 0.0450(14) 0.0093(11) 0.0126(11) 0.0101(10)
C8 0.0293(11) 0.0436(13) 0.0402(13) 0.0079(10) 0.0036(9) 0.0050(9)
C9 0.0313(11) 0.0447(13) 0.0309(12) 0.0073(10) 0.0030(9) 0.0030(9)
C10 0.0392(13) 0.0507(14) 0.0397(14) 0.0130(11) 0.0006(10) 0.0023(10)
C11 0.0514(15) 0.0521(15) 0.0541(16) 0.0184(13) 0.0018(12) 0.0119(12)
C12 0.0391(13) 0.0542(15) 0.0484(15) 0.0111(12) 0.0012(11) 0.0111(11)
C13 0.0283(11) 0.0455(13) 0.0427(14) 0.0085(11) 0.0023(10) 0.0009(10)
C14 0.0372(12) 0.0409(12) 0.0301(12) 0.0029(10) 0.0009(9) 0.0032(10)
C15 0.0388(13) 0.0450(13) 0.0265(11) 0.0008(10) 0.0003(9) 0.0087(10)
C16 0.0325(12) 0.0464(13) 0.0313(12) 0.0050(10) 0.0039(9) 0.0055(10)
C17 0.0440(13) 0.0445(13) 0.0326(13) 0.0058(10) 0.0026(10) 0.0072(10)
C18 0.0425(13) 0.0403(13) 0.0436(14) 0.0076(11) -0.0050(11) 0.0036(10)
C19 0.0465(16) 0.0595(17) 0.069(2) 0.0095(15) -0.0072(14) -0.0004(13)
C20 0.0399(13) 0.0521(14) 0.0389(13) 0.0128(11) 0.0077(10) 0.0083(11)
C21 0.131(3) 0.069(2) 0.0491(19) 0.0154(16) 0.0231(19) 0.029(2)
C22 0.0453(14) 0.0529(15) 0.0524(16) 0.0155(13) 0.0047(12) -0.0023(12)
C23 0.079(2) 0.0566(18) 0.062(2) -0.0074(15) -0.0141(16) 0.0077(15)
C24 0.113(3) 0.095(3) 0.061(2) -0.0100(19) 0.000(2) 0.031(2)
C25 0.0423(16) 0.118(3) 0.077(2) 0.047(2) -0.0002(14) 0.0142(16)
C26 0.0424(14) 0.0617(17) 0.0531(16) 0.0213(13) -0.0003(11) 0.0179(12)
C27 0.093(3) 0.067(2) 0.091(3) 0.010(2) 0.007(2) 0.0300(18)
C28 0.118(4) 0.185(5) 0.058(3) -0.011(3) -0.003(2) 0.065(4)
C29 0.086(3) 0.271(8) 0.107(4) 0.123(5) 0.033(3) 0.093(4)
C30 0.084(3) 0.123(4) 0.206(6) 0.124(4) 0.043(3) 0.046(3)
C31 0.075(2) 0.0583(19) 0.101(3) 0.0158(18) 0.0096(19) 0.0245(16)
C32 0.0383(13) 0.0582(15) 0.0420(14) 0.0099(12) 0.0101(11) 0.0080(11)

loop_
_atom_type_symbol
_atom_type_description
_atom_type_scat_dispersion_real
_atom_type_scat_dispersion_imag
_atom_type_scat_source
C C 0.0033 0.0016 'International Tables Vol C Tables 4.2.6.8 and 6.1.1.4'
H H 0.0000 0.0000 'International Tables Vol C Tables 4.2.6.8 and 6.1.1.4'
O O 0.0106 0.0060 'International Tables Vol C Tables 4.2.6.8 and 6.1.1.4'

loop_
_geom_angle_atom_site_label_1
_geom_angle_atom_site_label_2
_geom_angle_atom_site_label_3
_geom_angle
C3 O1 C19 118.54(19)
C20 O3 C21 114.0(2)
C22 O5 C23 117.5(2)
C15 O6 C25 118.6(2)
C2 C1 C6 119.0(2)
C1 C2 C3 120.0(2)
O1 C3 C4 124.0(2)
O1 C3 C2 114.7(2)
C4 C3 C2 121.4(2)
C3 C4 C5 118.3(2)
C6 C5 C4 120.1(2)
C6 C5 C9 112.35(19)
C4 C5 C9 127.4(2)
C5 C6 C1 121.1(2)
C5 C6 C7 110.0(2)
C1 C6 C7 128.7(2)
O2 C7 C6 127.3(2)
O2 C7 C8 124.1(2)
C6 C7 C8 108.55(18)
C7 C8 C12 110.70(19)
C7 C8 C13 108.48(18)
C12 C8 C13 114.90(19)
C7 C8 C9 105.86(18)
C12 C8 C9 105.43(18)
C13 C8 C9 111.09(18)
C5 C9 C10 111.04(18)
C5 C9 C8 103.06(17)
C10 C9 C8 105.23(18)
C5 C9 C16 113.47(19)
C10 C9 C16 113.27(18)
C8 C9 C16 109.94(17)
C11 C10 C9 104.17(19)
C10 C11 C12 103.2(2)
C11 C12 C8 104.48(19)
C18 C13 C14 103.48(19)
C18 C13 C8 107.32(18)
C14 C13 C8 110.62(18)
C15 C14 C20 124.2(2)
C15 C14 C13 114.6(2)
C20 C14 C13 120.93(19)
C14 C15 O6 121.4(2)
C14 C15 C16 116.6(2)
O6 C15 C16 120.77(19)
C32 C16 C17 109.17(19)
C32 C16 C15 116.3(2)
C17 C16 C15 99.16(17)
C32 C16 C9 114.33(19)
C17 C16 C9 107.69(19)
C15 C16 C9 108.89(17)
O7 C17 C16 124.9(2)
O7 C17 C18 121.8(2)
C16 C17 C18 113.22(19)
O8 C18 C13 127.7(2)
O8 C18 C17 122.5(2)
C13 C18 C17 109.75(19)
O3 C20 C14 112.6(2)
O3 C20 C22 105.8(2)
C14 C20 C22 114.7(2)
O4 C22 O5 123.6(3)
O4 C22 C20 123.1(3)
O5 C22 C20 113.2(2)
O5 C23 C24 108.7(3)
O6 C25 C26 111.3(2)
C27 C26 C31 117.9(3)
C27 C26 C25 119.9(3)
C31 C26 C25 122.2(3)
C26 C27 C28 122.0(4)
C29 C28 C27 120.2(5)
C28 C29 C30 120.8(4)
C29 C30 C31 119.2(4)
C26 C31 C30 119.9(4)

loop_
_geom_bond_atom_site_label_1
_geom_bond_atom_site_label_2
_geom_bond_distance
O1 C3 1.366(3)
O1 C19 1.427(3)
O2 C7 1.224(3)
O3 C20 1.415(3)
O3 C21 1.426(4)
O4 C22 1.188(3)
O5 C22 1.307(3)
O5 C23 1.466(3)
O6 C15 1.367(3)
O6 C25 1.451(3)
O7 C17 1.206(3)
O8 C18 1.207(3)
C1 C2 1.370(4)
C1 C6 1.401(3)
C2 C3 1.408(4)
C3 C4 1.389(3)
C4 C5 1.398(3)
C5 C6 1.392(3)
C5 C9 1.532(3)
C6 C7 1.467(3)
C7 C8 1.530(3)
C8 C12 1.554(3)
C8 C13 1.559(3)
C8 C9 1.576(3)
C9 C10 1.556(3)
C9 C16 1.577(3)
C10 C11 1.526(3)
C11 C12 1.535(3)
C13 C18 1.511(3)
C13 C14 1.527(3)
C14 C15 1.348(3)
C14 C20 1.511(3)
C15 C16 1.548(3)
C16 C32 1.529(3)
C16 C17 1.546(3)
C17 C18 1.554(3)
C20 C22 1.533(4)
C23 C24 1.476(5)
C25 C26 1.503(4)
C26 C27 1.348(4)
C26 C31 1.375(4)
C27 C28 1.364(6)
C28 C29 1.324(8)
C29 C30 1.355(7)
C30 C31 1.396(6)

loop_
_geom_torsion_atom_site_label_1
_geom_torsion_atom_site_label_2
_geom_torsion_atom_site_label_3
_geom_torsion_atom_site_label_4
_geom_torsion
C6 C1 C2 C3 -1.9(4)
C19 O1 C3 C4 4.5(3)
C19 O1 C3 C2 -177.1(2)
C1 C2 C3 O1 -176.0(2)
C1 C2 C3 C4 2.5(4)
O1 C3 C4 C5 178.4(2)
C2 C3 C4 C5 0.1(3)
C3 C4 C5 C6 -3.0(3)
C3 C4 C5 C9 -178.1(2)
C4 C5 C6 C1 3.6(3)
C9 C5 C6 C1 179.4(2)
C4 C5 C6 C7 -171.2(2)
C9 C5 C6 C7 4.6(3)
C2 C1 C6 C5 -1.0(4)
C2 C1 C6 C7 172.7(2)
C5 C6 C7 O2 175.0(2)
C1 C6 C7 O2 0.7(4)
C5 C6 C7 C8 -2.4(3)
C1 C6 C7 C8 -176.8(2)
O2 C7 C8 C12 -64.2(3)
C6 C7 C8 C12 113.3(2)
O2 C7 C8 C13 62.7(3)
C6 C7 C8 C13 -119.8(2)
O2 C7 C8 C9 -178.0(2)
C6 C7 C8 C9 -0.5(2)
C6 C5 C9 C10 -116.8(2)
C4 C5 C9 C10 58.6(3)
C6 C5 C9 C8 -4.6(2)
C4 C5 C9 C8 170.8(2)
C6 C5 C9 C16 114.2(2)
C4 C5 C9 C16 -70.3(3)
C7 C8 C9 C5 2.9(2)
C12 C8 C9 C5 -114.50(19)
C13 C8 C9 C5 120.43(19)
C7 C8 C9 C10 119.29(19)
C12 C8 C9 C10 1.9(2)
C13 C8 C9 C10 -123.1(2)
C7 C8 C9 C16 -118.40(19)
C12 C8 C9 C16 124.23(19)
C13 C8 C9 C16 -0.8(2)
C5 C9 C10 C11 84.5(2)
C8 C9 C10 C11 -26.3(2)
C16 C9 C10 C11 -146.43(19)
C9 C10 C11 C12 41.0(2)
C10 C11 C12 C8 -39.8(2)
C7 C8 C12 C11 -91.0(2)
C13 C8 C12 C11 145.7(2)
C9 C8 C12 C11 23.0(2)
C7 C8 C13 C18 176.73(18)
C12 C8 C13 C18 -58.8(2)
C9 C8 C13 C18 60.8(2)
C7 C8 C13 C14 64.5(2)
C12 C8 C13 C14 -171.01(18)
C9 C8 C13 C14 -51.4(2)
C18 C13 C14 C15 -60.8(2)
C8 C13 C14 C15 53.8(3)
C18 C13 C14 C20 112.8(2)
C8 C13 C14 C20 -132.5(2)
C20 C14 C15 O6 -5.0(3)
C13 C14 C15 O6 168.37(19)
C20 C14 C15 C16 -172.69(19)
C13 C14 C15 C16 0.7(3)
C25 O6 C15 C14 119.1(2)
C25 O6 C15 C16 -73.8(3)
C14 C15 C16 C32 174.5(2)
O6 C15 C16 C32 6.8(3)
C14 C15 C16 C17 57.8(2)
O6 C15 C16 C17 -110.0(2)
C14 C15 C16 C9 -54.6(2)
O6 C15 C16 C9 137.6(2)
C5 C9 C16 C32 68.4(2)
C10 C9 C16 C32 -59.4(3)
C8 C9 C16 C32 -176.81(19)
C5 C9 C16 C17 -170.13(18)
C10 C9 C16 C17 62.1(2)
C8 C9 C16 C17 -55.3(2)
C5 C9 C16 C15 -63.5(2)
C10 C9 C16 C15 168.69(17)
C8 C9 C16 C15 51.3(2)
C32 C16 C17 O7 -3.5(3)
C15 C16 C17 O7 118.5(3)
C9 C16 C17 O7 -128.2(3)
C32 C16 C17 C18 179.87(19)
C15 C16 C17 C18 -58.1(2)
C9 C16 C17 C18 55.2(2)
C14 C13 C18 O8 -125.1(3)
C8 C13 C18 O8 117.9(3)
C14 C13 C18 C17 55.0(2)
C8 C13 C18 C17 -62.0(2)
O7 C17 C18 O8 7.2(4)
C16 C17 C18 O8 -176.1(2)
O7 C17 C18 C13 -172.9(2)
C16 C17 C18 C13 3.9(3)
C21 O3 C20 C14 81.0(3)
C21 O3 C20 C22 -153.0(2)
C15 C14 C20 O3 -135.3(2)
C13 C14 C20 O3 51.7(3)
C15 C14 C20 C22 103.6(3)
C13 C14 C20 C22 -69.4(3)
C23 O5 C22 O4 -2.5(5)
C23 O5 C22 C20 -178.3(2)
O3 C20 C22 O4 34.5(4)
C14 C20 C22 O4 159.2(3)
O3 C20 C22 O5 -149.6(2)
C14 C20 C22 O5 -25.0(3)
C22 O5 C23 C24 -168.1(3)
C15 O6 C25 C26 -98.4(3)
O6 C25 C26 C27 112.5(3)
O6 C25 C26 C31 -70.0(4)
C31 C26 C27 C28 1.1(5)
C25 C26 C27 C28 178.7(3)
C26 C27 C28 C29 -0.9(7)
C27 C28 C29 C30 0.2(8)
C28 C29 C30 C31 0.2(7)
C27 C26 C31 C30 -0.6(5)
C25 C26 C31 C30 -178.1(3)
C29 C30 C31 C26 -0.1(6)
